data_7213403
loop_
_publ_author_name
'\'Alvarez-Guti\'errez, Julia M.'
'L\'opez-Ortiz, Fernando'
'Garc\'ia-Granda, Santiago'
'Rodr\'iguez-Gonz\'alez, Alejandra'

_publ_contact_author
;     Santiago Garc\'ia-Granda
      Departamento de Qu\'imica F\'isica y Anal\'itica
      Facultad de Qu\'imica
      Universidad de Oviedo
      Avda. Juli\'an Claver\'ia, 8
      33071 Oviedo
      Spain
;
_publ_section_title
;
 Synthesis of cyclopentenones and butenolides by reaction of the lithium
 salt of P,P-diphenyl-P-(alkyl)(N-phenyl)phosphazenes with electrophilic
 double and triple bonds
;
_journal_issue 24
_journal_name_full 'Journal of the Chemical Society, Perkin Transactions 1'
_journal_page_first 4469
_journal_paper_doi 10.1039/b005131o
_journal_year 2000
_chemical_formula_sum 'C30 H26 N O3 P'
_chemical_formula_weight 479.49
_chemical_name_systematic
; 
 diphenyl[1-(2-phenylamino-3-oxocyclopentyl)ethyl]phosphine oxide
;
_space_group_IT_number 14
_symmetry_cell_setting monoclinic
_symmetry_space_group_name_Hall '-P 2yn'
_symmetry_space_group_name_H-M 'P 1 21/n 1'
_atom_sites_solution_hydrogens geom
_atom_sites_solution_primary direct
_atom_sites_solution_secondary difmap
_audit_creation_method shelxl-97
_cell_angle_alpha 90.00
_cell_angle_beta 92.27(6)
_cell_angle_gamma 90.00
_cell_formula_units_Z 4
_cell_length_a 11.271(1)
_cell_length_b 9.216(4)
_cell_length_c 24.270(3)
_cell_measurement_reflns_used 25
_cell_measurement_temperature 293(2)
_cell_measurement_theta_max 10
_cell_measurement_theta_min 7
_cell_volume 2519.0(12)
_computing_cell_refinement 'CRYSDA (Beurskens el al., 1992)'
_computing_data_collection 'CAD-4 Diffractometer Control Software (Emraf-Noniur, 1994)'
_computing_data_reduction 'REFLEX (local program)'
_computing_molecular_graphics 'EUCLID (Spek, 1982)'
_computing_publication_material 'SHELXL-97 (Sheldrick, 1997)'
_computing_structure_refinement 'SHELXL-97 (Sheldrick, 1997)'
_computing_structure_solution 'SHELXS-97 (Sheldrick, 1997)'
_diffrn_ambient_temperature 293(2)
_diffrn_measured_fraction_theta_full 0.938
_diffrn_measured_fraction_theta_max 0.938
_diffrn_measurement_device_type 'nonius cad4-diffractometer'
_diffrn_measurement_method '\w-2\q scan technique'
_diffrn_radiation_monochromator graphite
_diffrn_radiation_source 'fine-focus sealed tube'
_diffrn_radiation_type mok\a
_diffrn_radiation_wavelength 0.71073
_diffrn_reflns_av_R_equivalents 0.09
_diffrn_reflns_av_sigmaI/netI 0.4066
_diffrn_reflns_limit_h_max 13
_diffrn_reflns_limit_h_min 0
_diffrn_reflns_limit_k_max 11
_diffrn_reflns_limit_k_min 0
_diffrn_reflns_limit_l_max 29
_diffrn_reflns_limit_l_min -29
_diffrn_reflns_number 5192
_diffrn_reflns_theta_full 25.98
_diffrn_reflns_theta_max 25.98
_diffrn_reflns_theta_min 1.68
_diffrn_standards_decay_% 4.34
_diffrn_standards_interval_count 200
_diffrn_standards_interval_time 3600
_diffrn_standards_number 3
_exptl_absorpt_coefficient_mu 0.141
_exptl_absorpt_correction_T_max 0.987
_exptl_absorpt_correction_T_min 0.96
_exptl_absorpt_correction_type empirical
_exptl_absorpt_process_details 'xabs2 (parkin et al., 1995)'
_exptl_crystal_colour colorless
_exptl_crystal_density_diffrn 1.264
_exptl_crystal_density_method 'not measured'
_exptl_crystal_description prism
_exptl_crystal_F_000 1008
_exptl_crystal_size_max 0.33
_exptl_crystal_size_mid 0.07
_exptl_crystal_size_min 0.07
_refine_diff_density_max 0.279
_refine_diff_density_min -0.436
_refine_diff_density_rms 0.065
_refine_ls_extinction_method none
_refine_ls_goodness_of_fit_ref 0.896
_refine_ls_hydrogen_treatment mixed
_refine_ls_matrix_type full
_refine_ls_number_parameters 412
_refine_ls_number_reflns 4931
_refine_ls_number_restraints 0
_refine_ls_restrained_S_all 0.896
_refine_ls_R_factor_all 0.3456
_refine_ls_R_factor_gt 0.0492
_refine_ls_shift/su_max 0.015
_refine_ls_shift/su_mean 0.001
_refine_ls_structure_factor_coef Fsqd
_refine_ls_weighting_details 'calc w=1/[\s^2^(Fo^2^)+(0.0331P)^2^+0.0000P] where P=(Fo^2^+2Fc^2^)/3'
_refine_ls_weighting_scheme calc
_refine_ls_wR_factor_gt 0.0850
_refine_ls_wR_factor_ref 0.1502
_reflns_number_gt 1149
_reflns_number_total 4931
_reflns_threshold_expression >2sigma(i)
_cod_data_source_file b005131osup1.cif
_cod_data_source_block global
_cod_depositor_comments
;
 Homogenising atom site labels in order to relate data from different loops.

 Antanas Vaitkus,
 2017-03-06

 Homogenising atom type symbols in order to relate data from different loops.

 Antanas Vaitkus,
 2017-03-04

The following automatic conversions were performed:
data name '_geom_bond_atom_site_label_D' replaced with
'_geom_hbond_atom_site_label_D' as specified in the replacement file
'/home/antanas/src/cod-tools/trunk/data/replacement-values/replacement_tags.lst'.

data
name '_geom_bond_atom_site_label_H' replaced with
'_geom_hbond_atom_site_label_H' as specified in the replacement file
'/home/antanas/src/cod-tools/trunk/data/replacement-values/replacement_tags.lst'.

data
name '_geom_contact_atom_site_label_a' replaced with
'_geom_hbond_atom_site_label_A' as specified in the replacement file
'/home/antanas/src/cod-tools/trunk/data/replacement-values/replacement_tags.lst'.

data
name '_geom_bond_distance_DH' replaced with '_geom_hbond_distance_DH'
as specified in the replacement file
'/home/antanas/src/cod-tools/trunk/data/replacement-values/replacement_tags.lst'.

data
name '_geom_contact_distance_HA' replaced with
'_geom_hbond_distance_HA' as specified in the replacement file
'/home/antanas/src/cod-tools/trunk/data/replacement-values/replacement_tags.lst'.

data
name '_geom_contact_distance_DA' replaced with
'_geom_hbond_distance_DA' as specified in the replacement file
'/home/antanas/src/cod-tools/trunk/data/replacement-values/replacement_tags.lst'.

data
name '_geom_angle_DHA' replaced with '_geom_hbond_angle_DHA' as
specified in the replacement file
'/home/antanas/src/cod-tools/trunk/data/replacement-values/replacement_tags.lst'.

data
name '_geom_contact_site_symmetry_A' replaced with
'_geom_hbond_site_symmetry_A' as specified in the replacement file
'/home/antanas/src/cod-tools/trunk/data/replacement-values/replacement_tags.lst'.

Automatic conversion script
Id: cif_correct_tags 5005 2017-03-03 11:38:54Z antanas 
;
_cod_original_cell_volume 2519(1)
_cod_original_sg_symbol_H-M 'p 21/n'
_cod_original_formula_sum 'C30 H26 N1 O3 P1'
_cod_database_code 7213403

loop_
_symmetry_equiv_pos_as_xyz
'x, y, z'
'-x+1/2, y+1/2, -z+1/2'
'-x, -y, -z'
'x-1/2, -y-1/2, z-1/2'

loop_
_atom_site_label
_atom_site_type_symbol
_atom_site_fract_x
_atom_site_fract_y
_atom_site_fract_z
_atom_site_U_iso_or_equiv
_atom_site_adp_type
_atom_site_occupancy
_atom_site_calc_flag
P P 0.27165(15) 0.18588(19) 0.41298(7) 0.0414(5) Uani 1 d
N N 0.5408(5) 0.1470(5) 0.3524(2) 0.0466(15) Uani 1 d
H H 0.450(6) 0.129(7) 0.353(2) 0.10(3) Uiso 1 d
O1 O 0.5397(3) 0.4779(4) 0.43186(14) 0.0387(11) Uani 1 d
O2 O 0.7302(3) 0.5365(5) 0.45007(16) 0.0579(14) Uani 1 d
O3 O 0.3062(3) 0.0949(4) 0.36470(15) 0.0481(12) Uani 1 d
C2 C 0.6586(6) 0.4576(7) 0.4259(2) 0.0459(18) Uani 1 d
C3 C 0.6769(6) 0.3342(7) 0.3917(2) 0.0398(18) Uani 1 d
H3 H 0.750(4) 0.301(5) 0.3820(16) 0.021(14) Uiso 1 d
C4 C 0.5709(5) 0.2727(7) 0.3784(2) 0.0352(16) Uani 1 d
C5 C 0.4728(5) 0.3675(6) 0.4006(2) 0.0306(15) Uani 1 d
C6 C 0.3946(4) 0.2924(6) 0.4435(2) 0.0328(15) Uani 1 d
H6 H 0.3587 0.3703 0.4647 0.050 Uiso 1 calc
C7 C 0.4717(7) 0.2030(9) 0.4847(3) 0.050(2) Uani 1 d
H71 H 0.426(3) 0.174(5) 0.5149(16) 0.015(14) Uiso 1 d
H72 H 0.548(5) 0.260(6) 0.497(2) 0.06(2) Uiso 1 d
H73 H 0.509(5) 0.128(6) 0.466(2) 0.07(2) Uiso 1 d
C8 C 0.6232(6) 0.0424(8) 0.3348(2) 0.0459(18) Uani 1 d
C9 C 0.7295(7) 0.0776(9) 0.3112(3) 0.060(2) Uani 1 d
H9 H 0.748(5) 0.180(6) 0.303(2) 0.06(2) Uiso 1 d
C10 C 0.8018(7) -0.0323(12) 0.2937(3) 0.087(3) Uani 1 d
H10 H 0.8730 -0.0084 0.2779 0.050 Uiso 1 calc
C11 C 0.7724(12) -0.1752(15) 0.2990(4) 0.112(5) Uani 1 d
H11 H 0.844(6) -0.223(8) 0.293(3) 0.12(4) Uiso 1 d
C12 C 0.6705(12) -0.2106(10) 0.3219(4) 0.094(4) Uani 1 d
H12 H 0.640(7) -0.301(8) 0.333(3) 0.12(4) Uiso 1 d
C13 C 0.5918(9) -0.1032(10) 0.3406(3) 0.071(3) Uani 1 d
H13 H 0.520(5) -0.126(8) 0.352(3) 0.08(3) Uiso 1 d
C21 C 0.2152(5) 0.0746(7) 0.4673(3) 0.0433(17) Uani 1 d
C22 C 0.1806(6) 0.1264(9) 0.5170(3) 0.057(2) Uani 1 d
H22 H 0.174(4) 0.224(5) 0.528(2) 0.036(19) Uiso 1 d
C23 C 0.1300(6) 0.0376(10) 0.5558(3) 0.067(2) Uani 1 d
H23 H 0.092(5) 0.075(6) 0.596(2) 0.09(2) Uiso 1 d
C24 C 0.1161(7) -0.1074(11) 0.5442(4) 0.076(3) Uani 1 d
H24 H 0.078(7) -0.175(9) 0.577(3) 0.17(4) Uiso 1 d
C25 C 0.1551(8) -0.1626(10) 0.4964(4) 0.080(3) Uani 1 d
H25 H 0.158(7) -0.268(9) 0.490(3) 0.15(4) Uiso 1 d
C26 C 0.2050(7) -0.0734(9) 0.4570(4) 0.063(2) Uani 1 d
H26 H 0.229(5) -0.110(6) 0.424(2) 0.07(3) Uiso 1 d
C31 C 0.1516(5) 0.3090(7) 0.3934(3) 0.0390(16) Uani 1 d
C32 C 0.1076(6) 0.4104(7) 0.4298(3) 0.0459(18) Uani 1 d
H32 H 0.144(5) 0.429(6) 0.468(2) 0.07(2) Uiso 1 d
C33 C 0.0106(6) 0.4962(9) 0.4135(4) 0.059(2) Uani 1 d
H33 H -0.013(6) 0.565(7) 0.442(3) 0.11(3) Uiso 1 d
C34 C -0.0403(7) 0.4783(10) 0.3613(4) 0.072(3) Uani 1 d
H34 H -0.105(4) 0.536(5) 0.3462(19) 0.046(18) Uiso 1 d
C35 C 0.0017(7) 0.3776(10) 0.3256(3) 0.070(2) Uani 1 d
H35 H -0.028(5) 0.361(7) 0.283(2) 0.10(3) Uiso 1 d
C36 C 0.0970(7) 0.2940(9) 0.3423(3) 0.059(2) Uani 1 d
H36 H 0.129(5) 0.219(6) 0.320(2) 0.06(2) Uiso 1 d
C41 C 0.4013(5) 0.4505(7) 0.3560(2) 0.0345(15) Uani 1 d
C42 C 0.3374(6) 0.5721(8) 0.3704(3) 0.050(2) Uani 1 d
H42 H 0.351(5) 0.601(6) 0.406(2) 0.06(2) Uiso 1 d
C43 C 0.2702(7) 0.6478(9) 0.3313(3) 0.069(2) Uani 1 d
H43 H 0.224(6) 0.726(7) 0.340(3) 0.09(3) Uiso 1 d
C44 C 0.2651(7) 0.6039(8) 0.2778(3) 0.061(2) Uani 1 d
H44 H 0.211(5) 0.659(6) 0.245(2) 0.08(2) Uiso 1 d
C45 C 0.3274(7) 0.4861(9) 0.2618(3) 0.057(2) Uani 1 d
H45 H 0.339(5) 0.462(6) 0.227(2) 0.07(2) Uiso 1 d
C46 C 0.3971(6) 0.4109(7) 0.3013(3) 0.0445(19) Uani 1 d
H46 H 0.439(4) 0.329(5) 0.2914(17) 0.024(16) Uiso 1 d

loop_
_atom_site_aniso_label
_atom_site_aniso_U_11
_atom_site_aniso_U_22
_atom_site_aniso_U_33
_atom_site_aniso_U_23
_atom_site_aniso_U_13
_atom_site_aniso_U_12
P 0.0416(11) 0.0377(11) 0.0449(11) -0.0025(10) 0.0007(8) -0.0039(10)
N 0.044(4) 0.027(4) 0.069(4) -0.013(3) 0.002(3) 0.007(3)
O1 0.034(3) 0.032(3) 0.050(3) -0.010(2) 0.002(2) 0.001(2)
O2 0.044(3) 0.066(4) 0.065(3) -0.024(3) 0.004(2) -0.008(3)
O3 0.048(3) 0.050(3) 0.046(3) -0.016(2) 0.008(2) -0.006(2)
C2 0.034(4) 0.058(5) 0.046(4) -0.002(4) 0.003(3) -0.007(4)
C3 0.038(5) 0.038(5) 0.044(4) -0.014(3) 0.004(3) 0.016(4)
C4 0.033(4) 0.040(5) 0.032(4) 0.002(3) -0.002(3) 0.006(4)
C5 0.029(3) 0.023(4) 0.040(4) -0.009(3) 0.001(3) 0.004(3)
C6 0.035(4) 0.029(4) 0.034(4) -0.001(3) -0.006(3) -0.002(3)
C7 0.049(5) 0.060(6) 0.039(5) 0.015(5) -0.001(4) 0.001(5)
C8 0.065(5) 0.030(5) 0.042(4) 0.000(4) -0.004(4) 0.020(4)
C9 0.086(6) 0.044(6) 0.053(5) -0.005(4) 0.019(4) 0.025(5)
C10 0.081(6) 0.112(8) 0.069(6) -0.011(7) 0.009(4) 0.051(7)
C11 0.139(12) 0.128(12) 0.068(7) -0.003(8) 0.000(7) 0.091(12)
C12 0.177(12) 0.032(6) 0.071(7) -0.005(6) 0.008(7) 0.036(8)
C13 0.107(8) 0.048(6) 0.059(6) -0.011(5) 0.002(5) 0.012(6)
C21 0.044(4) 0.039(5) 0.047(4) 0.008(4) -0.002(3) -0.005(4)
C22 0.069(5) 0.043(5) 0.060(6) -0.001(5) 0.005(4) -0.013(5)
C23 0.070(5) 0.072(7) 0.058(6) 0.031(6) 0.008(4) -0.010(5)
C24 0.054(5) 0.092(8) 0.080(7) 0.051(7) -0.017(5) -0.020(6)
C25 0.093(7) 0.043(7) 0.101(8) 0.036(7) -0.016(6) -0.019(5)
C26 0.077(6) 0.036(5) 0.076(7) 0.002(5) -0.001(5) -0.005(5)
C31 0.031(4) 0.038(4) 0.047(4) 0.011(4) -0.004(3) -0.004(4)
C32 0.039(4) 0.052(5) 0.046(5) 0.004(4) 0.001(4) 0.002(4)
C33 0.042(5) 0.052(6) 0.082(7) 0.013(5) 0.010(5) 0.007(4)
C34 0.040(5) 0.080(7) 0.096(8) 0.043(6) -0.006(5) 0.003(5)
C35 0.043(5) 0.096(7) 0.070(7) 0.005(6) -0.014(5) -0.015(5)
C36 0.042(5) 0.077(6) 0.057(6) 0.007(5) -0.002(4) 0.000(5)
C41 0.037(4) 0.028(4) 0.039(4) -0.004(3) 0.002(3) -0.006(3)
C42 0.065(5) 0.040(5) 0.046(5) -0.006(4) -0.006(4) 0.012(4)
C43 0.087(6) 0.059(6) 0.061(6) 0.015(5) 0.006(5) 0.032(5)
C44 0.083(6) 0.049(5) 0.050(5) 0.010(4) -0.004(5) 0.014(5)
C45 0.079(6) 0.054(6) 0.037(5) 0.008(5) 0.001(4) 0.000(4)
C46 0.059(5) 0.030(5) 0.043(5) -0.007(4) -0.005(4) 0.005(4)

loop_
_atom_type_symbol
_atom_type_description
_atom_type_scat_dispersion_real
_atom_type_scat_dispersion_imag
_atom_type_scat_source
C C 0.0033 0.0016 'international tables vol c tables 4.2.6.8 and 6.1.1.4'
H H 0.0000 0.0000 'international tables vol c tables 4.2.6.8 and 6.1.1.4'
N N 0.0061 0.0033 'international tables vol c tables 4.2.6.8 and 6.1.1.4'
O O 0.0106 0.0060 'international tables vol c tables 4.2.6.8 and 6.1.1.4'
P P 0.1023 0.0942 'international tables vol c tables 4.2.6.8 and 6.1.1.4'

loop_
_geom_angle_atom_site_label_1
_geom_angle_atom_site_label_2
_geom_angle_atom_site_label_3
_geom_angle
_geom_angle_publ_flag
O3 P C21 111.2(3) yes
O3 P C31 111.0(3) yes
C21 P C31 105.4(3) yes
O3 P C6 113.5(2) yes
C21 P C6 107.0(3) yes
C31 P C6 108.4(3) yes
C4 N C8 124.5(6) yes
C4 N H 111(3) yes
C8 N H 124(3) yes
C2 O1 C5 109.7(4) yes
O2 C2 O1 120.0(6) yes
O2 C2 C3 130.3(6) yes
O1 C2 C3 109.7(6) yes
C4 C3 C2 109.0(6) yes
C4 C3 H3 126(3) yes
C2 C3 H3 125(3) yes
C3 C4 N 132.3(6) yes
C3 C4 C5 108.9(5) yes
N C4 C5 118.8(5) yes
O1 C5 C4 102.5(4) yes
O1 C5 C41 105.4(4) yes
C4 C5 C41 114.0(5) yes
O1 C5 C6 104.9(4) yes
C4 C5 C6 114.8(5) yes
C41 C5 C6 113.6(5) yes
C7 C6 C5 110.7(5) yes
C7 C6 P 112.0(5) yes
C5 C6 P 114.1(4) yes
C7 C6 H6 106.5 yes
C5 C6 H6 106.5 yes
P C6 H6 106.5 yes
C6 C7 H71 110(3) yes
C6 C7 H72 111(3) yes
H71 C7 H72 113(4) yes
C6 C7 H73 110(4) yes
H71 C7 H73 116(5) yes
H72 C7 H73 97(5) yes
C9 C8 C13 119.5(7) yes
C9 C8 N 123.6(7) yes
C13 C8 N 116.9(7) yes
C10 C9 C8 119.1(8) yes
C10 C9 H9 120(3) yes
C8 C9 H9 120(3) yes
C11 C10 C9 122.1(10) yes
C11 C10 H10 118.9 yes
C9 C10 H10 118.9 yes
C12 C11 C10 119.4(11) yes
C12 C11 H11 135(5) yes
C10 C11 H11 103(5) yes
C11 C12 C13 121.5(11) yes
C11 C12 H12 132(5) yes
C13 C12 H12 106(5) yes
C8 C13 C12 118.4(10) yes
C8 C13 H13 120(5) yes
C12 C13 H13 122(5) yes
C22 C21 C26 118.5(7) yes
C22 C21 P 124.5(6) yes
C26 C21 P 117.0(6) yes
C21 C22 C23 122.1(8) yes
C21 C22 H22 127(3) yes
C23 C22 H22 110(3) yes
C24 C23 C22 118.8(9) yes
C24 C23 H23 115(3) yes
C22 C23 H23 126(3) yes
C25 C24 C23 120.2(9) yes
C25 C24 H24 124(4) yes
C23 C24 H24 116(4) yes
C24 C25 C26 121.2(9) yes
C24 C25 H25 121(5) yes
C26 C25 H25 117(5) yes
C21 C26 C25 119.1(9) yes
C21 C26 H26 120(4) yes
C25 C26 H26 121(4) yes
C36 C31 C32 119.0(7) yes
C36 C31 P 118.5(6) yes
C32 C31 P 122.3(5) yes
C31 C32 C33 119.8(7) yes
C31 C32 H32 123(3) yes
C33 C32 H32 117(3) yes
C34 C33 C32 119.0(8) yes
C34 C33 H33 127(4) yes
C32 C33 H33 114(4) yes
C35 C34 C33 121.4(8) yes
C35 C34 H34 114(3) yes
C33 C34 H34 124(3) yes
C34 C35 C36 118.8(8) yes
C34 C35 H35 126(3) yes
C36 C35 H35 115(3) yes
C35 C36 C31 122.0(8) yes
C35 C36 H36 124(4) yes
C31 C36 H36 114(4) yes
C46 C41 C42 117.5(6) yes
C46 C41 C5 123.2(6) yes
C42 C41 C5 119.4(6) yes
C43 C42 C41 120.7(7) yes
C43 C42 H42 125(4) yes
C41 C42 H42 114(4) yes
C44 C43 C42 120.6(8) yes
C44 C43 H43 117(4) yes
C42 C43 H43 122(4) yes
C43 C44 C45 120.6(7) yes
C43 C44 H44 123(3) yes
C45 C44 H44 116(3) yes
C44 C45 C46 118.9(7) yes
C44 C45 H45 125(4) yes
C46 C45 H45 115(4) yes
C41 C46 C45 121.8(7) yes
C41 C46 H46 118(3) yes
C45 C46 H46 120(3) yes

loop_
_geom_bond_atom_site_label_1
_geom_bond_atom_site_label_2
_geom_bond_distance
_geom_bond_publ_flag
P O3 1.504(4) yes
P C21 1.806(6) yes
P C31 1.815(6) yes
P C6 1.831(5) yes
N C4 1.356(7) yes
N C8 1.416(7) yes
N H 1.04(6) yes
O1 C2 1.366(6) yes
O1 C5 1.462(6) yes
O2 C2 1.220(6) yes
C2 C3 1.428(8) yes
C3 C4 1.350(8) yes
C3 H3 0.92(4) yes
C4 C5 1.524(7) yes
C5 C41 1.529(7) yes
C5 C6 1.553(7) yes
C6 C7 1.539(8) yes
C6 H6 0.9800 yes
C7 H71 0.95(4) yes
C7 H72 1.05(5) yes
C7 H73 0.94(5) yes
C8 C9 1.387(8) yes
C8 C13 1.396(10) yes
C9 C10 1.378(9) yes
C9 H9 0.99(5) yes
C10 C11 1.365(14) yes
C10 H10 0.9300 yes
C11 C12 1.336(14) yes
C11 H11 0.93(7) yes
C12 C13 1.415(12) yes
C12 H12 0.95(7) yes
C13 H13 0.89(6) yes
C21 C22 1.369(8) yes
C21 C26 1.391(8) yes
C22 C23 1.386(9) yes
C22 H22 0.94(5) yes
C23 C24 1.373(10) yes
C23 H23 1.14(6) yes
C24 C25 1.354(11) yes
C24 H24 1.12(8) yes
C25 C26 1.397(10) yes
C25 H25 0.98(8) yes
C26 H26 0.91(5) yes
C31 C36 1.371(8) yes
C31 C32 1.391(8) yes
C32 C33 1.394(8) yes
C32 H32 1.01(5) yes
C33 C34 1.381(10) yes
C33 H33 0.98(6) yes
C34 C35 1.367(10) yes
C34 H34 0.97(5) yes
C35 C36 1.370(9) yes
C35 H35 1.08(6) yes
C36 H36 0.95(5) yes
C41 C46 1.376(7) yes
C41 C42 1.385(8) yes
C42 C43 1.382(9) yes
C42 H42 0.90(5) yes
C43 C44 1.358(9) yes
C43 H43 0.92(6) yes
C44 C45 1.358(9) yes
C44 H44 1.11(5) yes
C45 C46 1.398(8) yes
C45 H45 0.88(5) yes
C46 H46 0.93(4) yes

loop_
_geom_hbond_atom_site_label_D
_geom_hbond_atom_site_label_H
_geom_hbond_atom_site_label_A
_geom_hbond_distance_DH
_geom_hbond_distance_HA
_geom_hbond_distance_DA
_geom_hbond_angle_DHA
_geom_hbond_site_symmetry_A
N H O3 1.04(6) 1.69(7) 2.716(7) 171.(6) 1_555

loop_
_geom_torsion_atom_site_label_1
_geom_torsion_atom_site_label_2
_geom_torsion_atom_site_label_3
_geom_torsion_atom_site_label_4
_geom_torsion
_geom_torsion_publ_flag
C5 O1 C2 O2 -178.0(5) yes
C5 O1 C2 C3 -0.8(6) yes
O2 C2 C3 C4 173.8(6) yes
O1 C2 C3 C4 -3.1(7) yes
C2 C3 C4 N -171.9(6) yes
C2 C3 C4 C5 5.4(7) yes
C8 N C4 C3 3.6(10) yes
C8 N C4 C5 -173.5(5) yes
C2 O1 C5 C4 3.7(6) yes
C2 O1 C5 C41 -115.8(5) yes
C2 O1 C5 C6 124.0(5) yes
C3 C4 C5 O1 -5.6(6) yes
N C4 C5 O1 172.1(5) yes
C3 C4 C5 C41 107.7(6) yes
N C4 C5 C41 -74.5(7) yes
C3 C4 C5 C6 -118.7(6) yes
N C4 C5 C6 59.0(7) yes
O1 C5 C6 C7 -69.1(6) yes
C4 C5 C6 C7 42.5(7) yes
C41 C5 C6 C7 176.3(5) yes
O1 C5 C6 P 163.4(3) yes
C4 C5 C6 P -84.9(5) yes
C41 C5 C6 P 48.8(6) yes
O3 P C6 C7 -83.4(5) yes
C21 P C6 C7 39.6(5) yes
C31 P C6 C7 152.9(5) yes
O3 P C6 C5 43.4(5) yes
C21 P C6 C5 166.5(4) yes
C31 P C6 C5 -80.3(5) yes
C4 N C8 C9 -40.0(9) yes
C4 N C8 C13 141.8(7) yes
C13 C8 C9 C10 0.3(11) yes
N C8 C9 C10 -177.9(6) yes
C8 C9 C10 C11 -0.1(13) yes
C9 C10 C11 C12 -0.2(16) yes
C10 C11 C12 C13 0.4(17) yes
C9 C8 C13 C12 -0.1(11) yes
N C8 C13 C12 178.2(7) yes
C11 C12 C13 C8 -0.2(14) yes
O3 P C21 C22 177.8(5) yes
C31 P C21 C22 -61.9(7) yes
C6 P C21 C22 53.3(6) yes
O3 P C21 C26 -3.4(6) yes
C31 P C21 C26 117.0(6) yes
C6 P C21 C26 -127.8(5) yes
C26 C21 C22 C23 -3.5(11) yes
P C21 C22 C23 175.3(5) yes
C21 C22 C23 C24 1.1(12) yes
C22 C23 C24 C25 2.2(13) yes
C23 C24 C25 C26 -3.0(14) yes
C22 C21 C26 C25 2.7(11) yes
P C21 C26 C25 -176.2(6) yes
C24 C25 C26 C21 0.5(13) yes
O3 P C31 C36 8.4(6) yes
C21 P C31 C36 -112.1(6) yes
C6 P C31 C36 133.7(5) yes
O3 P C31 C32 -176.5(5) yes
C21 P C31 C32 63.0(6) yes
C6 P C31 C32 -51.2(6) yes
C36 C31 C32 C33 -1.1(10) yes
P C31 C32 C33 -176.2(5) yes
C31 C32 C33 C34 0.2(10) yes
C32 C33 C34 C35 0.5(11) yes
C33 C34 C35 C36 -0.4(12) yes
C34 C35 C36 C31 -0.5(12) yes
C32 C31 C36 C35 1.2(11) yes
P C31 C36 C35 176.5(6) yes
O1 C5 C41 C46 131.9(5) yes
C4 C5 C41 C46 20.2(8) yes
C6 C5 C41 C46 -113.9(6) yes
O1 C5 C41 C42 -47.9(7) yes
C4 C5 C41 C42 -159.5(5) yes
C6 C5 C41 C42 66.4(7) yes
C46 C41 C42 C43 1.5(10) yes
C5 C41 C42 C43 -178.8(6) yes
C41 C42 C43 C44 0.3(11) yes
C42 C43 C44 C45 -1.0(12) yes
C43 C44 C45 C46 -0.1(11) yes
C42 C41 C46 C45 -2.6(9) yes
C5 C41 C46 C45 177.7(6) yes
C44 C45 C46 C41 1.9(11) yes
